data_1534083
loop_
_publ_author_name
'Xue Ganglin'
'Liu Bin'
WangWenliang
'Li Qianding'
'Li Hengxin'

_publ_section_title
;
 Synthesis and crystal structure of Na9 (Ce W10 O36) * 34(H2 O)
;
_journal_name_full 'Hua Hsueh Hsueh Pao'
_journal_page_first 2022
_journal_page_last 2028
_journal_volume 60
_journal_year 2002
_chemical_formula_sum 'Ce Na8.5 O67 W10'
_chemical_name_systematic 'Na9 (Ce W10 O36) (H2 O)34'
_space_group_IT_number 2
_symmetry_space_group_name_Hall '-P 1'
_symmetry_space_group_name_H-M 'P -1'
_cell_angle_alpha 101.073
_cell_angle_beta 104.411
_cell_angle_gamma 90.473
_cell_formula_units_Z 2
_cell_length_a 13.01
_cell_length_b 13.072
_cell_length_c 19.962
_cell_volume 3221.225
_citation_journal_id_ASTM HHHPA4
_cod_data_source_file XueGanglin_HHHPA4_2002_346.cif
_cod_data_source_block Ce1Na8.5O67W10
_cod_original_formula_sum 'Ce1 Na8.5 O67 W10'
_cod_database_code 1534083

loop_
_symmetry_equiv_pos_as_xyz
x,y,z
-x,-y,-z

loop_
_atom_site_label
_atom_site_type_symbol
_atom_site_fract_x
_atom_site_fract_y
_atom_site_fract_z
_atom_site_occupancy
_atom_site_U_iso_or_equiv
O20 O-2 -0.055 0.6294 0.7748 1 0.0
W9 W+6 0.7054 0.3612 0.7589 1 0.0
O12 O-2 -0.0173 0.8985 0.6988 1 0.0
O26 O-2 0.6544 0.4654 0.6026 1 0.0
W4 W+6 0.2148 0.1611 0.6863 1 0.0
O38 O-2 0.5895 0.3556 0.0413 1 0.0
O39 O-2 0.294 0.2194 0.1132 1 0.0
O44 O-2 0.7702 0.5374 0.3118 1 0.0
O9 O-2 0.3226 0.0671 0.7333 1 0.0
O55 O-2 0.328 0.898 0.9705 1 0.0
W5 W+6 0.311 0.0417 0.8213 1 0.0
O30 O-2 0.7106 0.283 0.5232 1 0.0
Na5 Na+1 0.0637 0.2374 0.4279 1 0.0
O22 O-2 0.6748 0.2927 0.6567 1 0.0
O16 O-2 0.0252 0.2499 0.8674 1 0.0
O15 O-2 0.1816 0.3713 0.8192 1 0.0
W3 W+6 0.0536 0.0198 0.7398 1 0.0
O18 O-2 0.1053 0.244 0.6685 1 0.0
O35 O-2 0.8689 0.2818 0.6398 1 0.0
Na4 Na+1 0.7584 0.2636 0.4095 1 0.0
O17 O-2 -0.0407 0.1187 0.7217 1 0.0
O4 O-2 0.103 0.0414 0.6652 1 0.0
O66 O-2 0.4641 0.876 0.396 1 0.0
O48 O-2 0.652 0.0973 0.3749 1 0.0
W7 W+6 -0.0728 0.5585 0.6787 1 0.0
O24 O-2 0.7459 0.6309 0.7814 1 0.0
O60 O-2 0.4686 0.8965 0.2767 1 0.0
O21 O-2 0.8524 0.4596 0.5942 1 0.0
O58 O-2 0.1907 0.8933 0.1752 1 0.0
O7 O-2 0.2678 0.0609 0.9038 1 0.0
Na7 Na+1 0.2679 0.8724 0.0728 1 0.0
O27 O-2 0.5995 0.4736 0.7207 1 0.0
O64 O-2 0.4145 0.3423 0.6427 1 0.0
Na8 Na+1 0.325 0.0174 0.2551 1 0.0
O6 O-2 0.3817 0.1721 0.8602 1 0.0
O19 O-2 0.8072 0.4663 0.7169 1 0.0
O36 O-2 0.8175 0.2881 0.7789 1 0.0
Na6 Na+1 0.0151 0.7945 0.9569 1 0.0
O33 O-2 -0.0256 0.4641 0.8413 1 0.0
O41 O-2 0.5264 0.4653 0.1869 1 0.0
O67 O-2 0.339 0.07 0.432 1 0.0
Na2 Na+1 0.4518 0.3114 0.0946 1 0.0
O29 O-2 -0.0064 0.6352 0.6421 1 0.0
O5 O-2 0.3129 0.2715 0.7528 1 0.0
O65 O-2 0.75 0.563 0.4183 1 0.0
W6 W+6 0.8736 0.5605 0.8301 1 0.0
O57 O-2 0.3634 0.0408 0.1455 1 0.0
O10 O-2 0.4014 0.3956 0.8902 1 0.0
O47 O-2 0.8867 0.4113 0.4567 1 0.0
W10 W+6 0.6746 0.5724 0.6886 1 0.0
O59 O-2 0.24 0.926 0.3335 1 0.0
O61 O-2 0.1985 0.1557 0.2563 1 0.0
O8 O-2 0.1923 -0.0499 0.7729 1 0.0
Na9 Na+1 0.1193 0.4926 0.9818 1 0.0
O52 O-2 -0.077 0.8967 0.8743 1 0.0
O34 O-2 0.0215 0.4622 0.7053 1 0.0
O42 O-2 0.541 0.2377 0.1943 1 0.0
O28 O-2 0.8948 0.6571 0.9048 1 0.0
Na1 Na+1 0.5 0.5 0 1 0.0
O53 O-2 0.124 0.7067 0.0383 1 0.0
W2 W+6 0.1344 0.164 0.899 1 0.0
O63 O-2 0.9211 0.0841 0.561 1 0.0
Ce1 Ce+3 -0.0035 0.3115 0.7564 1 0.0
O45 O-2 0.807 0.2546 0.3043 1 0.0
O43 O-2 0.7581 0.4045 0.155 1 0.0
O11 O-2 0.1164 0.1516 0.9772 1 0.0
O46 O-2 0.6316 0.3821 0.3751 1 0.0
O25 O-2 0.7798 0.6259 0.6527 1 0.0
W1 W+6 0.296 0.3018 0.8453 1 0.0
O23 O-2 0.7646 0.4792 0.8438 1 0.0
O31 O-2 0.6169 0.3053 0.7858 1 0.0
O32 O-2 0.5798 0.659 0.6619 1 0.0
O54 O-2 0.1167 0.9597 0.0177 1 0.0
O40 O-2 0.4495 0.1482 0.0168 1 0.0
W8 W+6 0.7598 0.355 0.6067 1 0.0
O49 O-2 0.9093 0.148 0.4357 1 0.0
O14 O-2 0.416 -0.037 0.8465 1 0.0
O2 O-2 0.2439 0.2768 0.9298 1 0.0
O50 O-2 0.0753 0.3308 0.5528 1 0.0
O51 O-2 0.085 0.782 0.85 1 0.0
O37 O-2 0.3504 0.4445 0.046 1 0.0
O13 O-2 0.2509 0.1567 0.6154 1 0.0
O62 O-2 0.443 0.1385 0.33 1 0.0
O1 O-2 0.1805 0.1561 0.7926 1 0.0
Na3 Na+1 0.6799 0.3791 0.2463 1 0.0
O3 O-2 0.0496 0.0397 0.8312 1 0.0
O56 O-2 0.4043 0.7611 0.0897 1 0.0
